data_4511240
loop_
_publ_author_name
'Aitipamula, Srinivasulu'
'Wong, Annie B. H.'
'Chow, Pui Shan'
'Tan, Reginald B. H.'

_publ_section_title
;
 Pharmaceutical Salts of Haloperidol with Some Carboxylic Acids and
 Artificial Sweeteners: Hydrate Formation, Polymorphism, and
 Physicochemical Properties
;
_journal_issue 5
_journal_name_full 'Crystal Growth &amp; Design'
_journal_page_first 2542
_journal_paper_doi 10.1021/cg500245e
_journal_volume 14
_journal_year 2014
_chemical_formula_sum 'C23 H27 Cl F N O6'
_chemical_formula_weight 467.91
_chemical_name_common 'Haloperidol-Formic acid salt'
_chemical_name_systematic 'Haloperidol-Formic acid salt'
_space_group_IT_number 14
_symmetry_cell_setting monoclinic
_symmetry_space_group_name_Hall '-P 2ybc'
_symmetry_space_group_name_H-M 'P 1 21/c 1'
_atom_sites_solution_hydrogens geom
_atom_sites_solution_primary direct
_atom_sites_solution_secondary difmap
_audit_creation_method SHELXL-97
_cell_angle_alpha 90.00
_cell_angle_beta 94.46(3)
_cell_angle_gamma 90.00
_cell_formula_units_Z 4
_cell_length_a 8.4958(17)
_cell_length_b 10.032(2)
_cell_length_c 26.324(5)
_cell_measurement_reflns_used 5949
_cell_measurement_temperature 110(2)
_cell_measurement_theta_max 30.9836
_cell_measurement_theta_min 2.1733
_cell_volume 2236.8(8)
_computing_cell_refinement 'CrystalClear (Rigaku Inc., 2007)'
_computing_data_collection 'CrystalClear (Rigaku Inc., 2007)'
_computing_data_reduction 'CrystalClear (Rigaku Inc., 2007)'
_computing_structure_refinement 'SHELXL-97 (Sheldrick, 1997)'
_computing_structure_solution 'SHELXS-97 (Sheldrick, 1990)'
_diffrn_ambient_temperature 110(2)
_diffrn_measured_fraction_theta_full 0.994
_diffrn_measured_fraction_theta_max 0.994
_diffrn_measurement_device_type 'Rigaku Saturn 70 CCD area detector'
_diffrn_measurement_method '\w scans'
_diffrn_radiation_monochromator graphite
_diffrn_radiation_source 'fine-focus sealed tube'
_diffrn_radiation_type MoK\a
_diffrn_radiation_wavelength 0.71073
_diffrn_reflns_av_R_equivalents 0.0267
_diffrn_reflns_av_sigmaI/netI 0.0297
_diffrn_reflns_limit_h_max 11
_diffrn_reflns_limit_h_min -11
_diffrn_reflns_limit_k_max 13
_diffrn_reflns_limit_k_min -13
_diffrn_reflns_limit_l_max 32
_diffrn_reflns_limit_l_min -35
_diffrn_reflns_number 16994
_diffrn_reflns_theta_full 28.28
_diffrn_reflns_theta_max 28.28
_diffrn_reflns_theta_min 2.17
_exptl_absorpt_coefficient_mu 0.219
_exptl_absorpt_correction_T_max 0.9444
_exptl_absorpt_correction_T_min 0.9097
_exptl_absorpt_correction_type multi-scan
_exptl_absorpt_process_details 'R. H. Blessing, Acta Cryst. 1995 A51, 33-38'
_exptl_crystal_colour colorless
_exptl_crystal_density_diffrn 1.389
_exptl_crystal_density_method 'not measured'
_exptl_crystal_description needle
_exptl_crystal_F_000 984
_exptl_crystal_size_max 0.44
_exptl_crystal_size_mid 0.26
_exptl_crystal_size_min 0.26
_refine_diff_density_max 0.370
_refine_diff_density_min -0.365
_refine_diff_density_rms 0.052
_refine_ls_extinction_method none
_refine_ls_goodness_of_fit_ref 1.081
_refine_ls_hydrogen_treatment mixed
_refine_ls_matrix_type full
_refine_ls_number_parameters 301
_refine_ls_number_reflns 5524
_refine_ls_number_restraints 0
_refine_ls_restrained_S_all 1.081
_refine_ls_R_factor_all 0.0523
_refine_ls_R_factor_gt 0.0481
_refine_ls_shift/su_max 0.001
_refine_ls_shift/su_mean 0.000
_refine_ls_structure_factor_coef Fsqd
_refine_ls_weighting_details 'calc w=1/[\s^2^(Fo^2^)+(0.0604P)^2^+0.9223P] where P=(Fo^2^+2Fc^2^)/3'
_refine_ls_weighting_scheme calc
_refine_ls_wR_factor_gt 0.1232
_refine_ls_wR_factor_ref 0.1272
_reflns_number_gt 5075
_reflns_number_total 5524
_reflns_threshold_expression >2sigma(I)
_cod_data_source_file cg500245e_si_003.cif
_cod_data_source_block HAL-FA
_cod_depositor_comments
;
The following automatic conversions were performed:

'_symmetry_cell_setting' value 'Monoclinic' changed to 'monoclinic'
according to
/usr/data/users/saulius/crontab/automatic-downloads/current/ACS/lib/dictionaries/cif_core.dic
dictionary named 'cif_core.dic' version 2.4.2 from
2011-04-26.

'_exptl_absorpt_correction_type' value 'Multi-scan'
changed to 'multi-scan' according to
/usr/data/users/saulius/crontab/automatic-downloads/current/ACS/lib/dictionaries/cif_core.dic
dictionary named 'cif_core.dic' version 2.4.2 from 2011-04-26.

Automatic conversion script
Id: cif_fix_values 2281 2013-09-26 08:29:07Z andrius 
;
_cod_original_cell_volume 2236.9(8)
_cod_original_sg_symbol_H-M P21/c
_cod_database_code 4511240

loop_
_symmetry_equiv_pos_as_xyz
'x, y, z'
'-x, y+1/2, -z+1/2'
'-x, -y, -z'
'x, -y-1/2, z-1/2'

loop_
_atom_site_label
_atom_site_type_symbol
_atom_site_fract_x
_atom_site_fract_y
_atom_site_fract_z
_atom_site_U_iso_or_equiv
_atom_site_adp_type
_atom_site_occupancy
_atom_site_symmetry_multiplicity
_atom_site_calc_flag
_atom_site_refinement_flags
Cl1 Cl 0.04311(6) 0.33234(5) 0.197318(15) 0.04750(14) Uani 1 1 d .
O1 O 0.37234(12) 0.48258(10) 0.42948(4) 0.0245(2) Uani 1 1 d .
F1 F 0.77855(12) 0.13219(10) 0.89633(3) 0.0364(2) Uani 1 1 d .
O3 O 1.00991(13) 0.33901(11) 0.07049(4) 0.0323(2) Uani 1 1 d .
C7 C 0.27743(15) 0.36600(12) 0.42029(5) 0.0202(2) Uani 1 1 d .
N1 N 0.29939(13) 0.26604(11) 0.52647(4) 0.0200(2) Uani 1 1 d .
C4 C 0.34993(16) 0.28304(13) 0.58216(5) 0.0228(3) Uani 1 1 d .
H4A H 0.2554 0.3025 0.6006 0.027 Uiso 1 1 calc R
H4B H 0.4210 0.3612 0.5862 0.027 Uiso 1 1 calc R
C10 C 0.21982(15) 0.35534(13) 0.36387(5) 0.0219(3) Uani 1 1 d .
O2 O 0.59503(16) -0.02151(11) 0.66834(4) 0.0397(3) Uani 1 1 d .
C9 C 0.19153(16) 0.37911(13) 0.50998(5) 0.0228(3) Uani 1 1 d .
H9A H 0.2475 0.4647 0.5165 0.027 Uiso 1 1 calc R
H9B H 0.0984 0.3781 0.5303 0.027 Uiso 1 1 calc R
C18 C 0.77523(17) 0.01307(15) 0.81938(6) 0.0281(3) Uani 1 1 d .
H18 H 0.8402 -0.0540 0.8356 0.034 Uiso 1 1 calc R
C13 C 0.11030(19) 0.34071(16) 0.26167(6) 0.0318(3) Uani 1 1 d .
C8 C 0.13712(15) 0.36935(13) 0.45385(5) 0.0221(3) Uani 1 1 d .
H8A H 0.0692 0.4468 0.4441 0.027 Uiso 1 1 calc R
H8B H 0.0733 0.2875 0.4479 0.027 Uiso 1 1 calc R
C1 C 0.57217(17) 0.08330(14) 0.68971(5) 0.0253(3) Uani 1 1 d .
C5 C 0.43793(15) 0.25810(13) 0.49410(5) 0.0221(3) Uani 1 1 d .
H5A H 0.5027 0.1790 0.5042 0.026 Uiso 1 1 calc R
H5B H 0.5048 0.3383 0.5000 0.026 Uiso 1 1 calc R
C6 C 0.38311(16) 0.24842(13) 0.43767(5) 0.0220(3) Uani 1 1 d .
H6A H 0.3241 0.1642 0.4314 0.026 Uiso 1 1 calc R
H6B H 0.4764 0.2464 0.4174 0.026 Uiso 1 1 calc R
C16 C 0.62839(16) 0.10254(13) 0.74446(5) 0.0232(3) Uani 1 1 d .
C20 C 0.64133(18) 0.22601(15) 0.82391(5) 0.0283(3) Uani 1 1 d .
H20 H 0.6152 0.3018 0.8432 0.034 Uiso 1 1 calc R
C17 C 0.72221(17) 0.00267(14) 0.76842(6) 0.0266(3) Uani 1 1 d .
H17 H 0.7499 -0.0733 0.7495 0.032 Uiso 1 1 calc R
C3 C 0.43389(18) 0.16299(14) 0.60664(5) 0.0267(3) Uani 1 1 d .
H3A H 0.5270 0.1402 0.5880 0.032 Uiso 1 1 calc R
H3B H 0.3619 0.0853 0.6052 0.032 Uiso 1 1 calc R
C21 C 0.59043(17) 0.21471(14) 0.77255(5) 0.0261(3) Uani 1 1 d .
H21 H 0.5291 0.2841 0.7564 0.031 Uiso 1 1 calc R
C15 C 0.11611(17) 0.25426(14) 0.34655(6) 0.0268(3) Uani 1 1 d .
H15 H 0.0828 0.1898 0.3699 0.032 Uiso 1 1 calc R
C12 C 0.2133(2) 0.44090(16) 0.27751(6) 0.0345(3) Uani 1 1 d .
H12 H 0.2467 0.5046 0.2539 0.041 Uiso 1 1 calc R
C11 C 0.26793(19) 0.44743(15) 0.32873(6) 0.0297(3) Uani 1 1 d .
H11 H 0.3394 0.5161 0.3399 0.036 Uiso 1 1 calc R
C19 C 0.73088(17) 0.12357(15) 0.84587(5) 0.0276(3) Uani 1 1 d .
C2 C 0.48584(19) 0.19591(14) 0.66180(5) 0.0278(3) Uani 1 1 d .
H2A H 0.5555 0.2751 0.6626 0.033 Uiso 1 1 calc R
H2B H 0.3916 0.2192 0.6798 0.033 Uiso 1 1 calc R
C14 C 0.06098(18) 0.24691(16) 0.29540(6) 0.0315(3) Uani 1 1 d .
H14 H -0.0098 0.1781 0.2838 0.038 Uiso 1 1 calc R
C22 C 0.8699(2) 0.31546(16) 0.08266(6) 0.0332(3) Uani 1 1 d .
H22 H 0.8114 0.3883 0.0945 0.040 Uiso 1 1 calc R
O5 O 0.25335(13) 0.50866(10) 0.01066(4) 0.0291(2) Uani 1 1 d .
O6 O 0.08486(14) 0.57386(11) 0.06740(5) 0.0360(3) Uani 1 1 d .
C23 C 0.18626(17) 0.59369(14) 0.03449(6) 0.0276(3) Uani 1 1 d .
H24 H 0.2120 0.6839 0.0279 0.033 Uiso 1 1 calc R
O4 O 0.8058(2) 0.20718(15) 0.08021(7) 0.0668(5) Uani 1 1 d .
H2 H 0.252(2) 0.1821(19) 0.5227(7) 0.032(5) Uiso 1 1 d .
H1 H 0.310(3) 0.554(2) 0.4251(9) 0.054(6) Uiso 1 1 d .
H3 H 0.055(4) 0.473(3) 0.0703(12) 0.092(10) Uiso 1 1 d .

loop_
_atom_site_aniso_label
_atom_site_aniso_U_11
_atom_site_aniso_U_22
_atom_site_aniso_U_33
_atom_site_aniso_U_23
_atom_site_aniso_U_13
_atom_site_aniso_U_12
Cl1 0.0520(3) 0.0678(3) 0.02130(19) -0.00689(17) -0.00587(16) 0.0206(2)
O1 0.0246(5) 0.0208(4) 0.0275(5) 0.0019(4) -0.0012(4) -0.0047(4)
F1 0.0431(5) 0.0450(5) 0.0199(4) 0.0009(4) -0.0048(4) -0.0023(4)
O3 0.0321(6) 0.0279(5) 0.0367(6) -0.0023(4) 0.0023(4) 0.0048(4)
C7 0.0211(6) 0.0187(5) 0.0209(6) 0.0004(4) 0.0014(5) -0.0027(4)
N1 0.0210(5) 0.0200(5) 0.0189(5) -0.0001(4) 0.0018(4) -0.0012(4)
C4 0.0259(6) 0.0254(6) 0.0171(6) -0.0024(5) 0.0012(5) -0.0031(5)
C10 0.0204(6) 0.0246(6) 0.0206(6) 0.0000(5) 0.0016(5) 0.0022(5)
O2 0.0569(8) 0.0308(5) 0.0297(6) -0.0073(4) -0.0080(5) 0.0090(5)
C9 0.0236(6) 0.0224(6) 0.0225(6) -0.0009(5) 0.0027(5) 0.0022(5)
C18 0.0282(7) 0.0293(7) 0.0265(7) 0.0057(5) -0.0006(5) -0.0007(5)
C13 0.0328(7) 0.0419(8) 0.0201(7) -0.0031(6) -0.0007(5) 0.0139(6)
C8 0.0205(6) 0.0235(6) 0.0223(6) 0.0006(5) 0.0006(5) 0.0009(5)
C1 0.0272(7) 0.0259(6) 0.0225(6) -0.0001(5) 0.0007(5) -0.0027(5)
C5 0.0207(6) 0.0250(6) 0.0208(6) 0.0014(5) 0.0034(5) 0.0013(5)
C6 0.0240(6) 0.0228(6) 0.0195(6) 0.0007(4) 0.0031(5) 0.0017(5)
C16 0.0241(6) 0.0253(6) 0.0202(6) 0.0008(5) 0.0016(5) -0.0029(5)
C20 0.0329(7) 0.0301(7) 0.0223(7) -0.0022(5) 0.0039(5) -0.0002(6)
C17 0.0289(7) 0.0244(6) 0.0266(7) 0.0009(5) 0.0023(5) -0.0001(5)
C3 0.0330(7) 0.0264(6) 0.0202(6) -0.0012(5) -0.0018(5) 0.0003(5)
C21 0.0285(7) 0.0275(6) 0.0223(6) 0.0007(5) 0.0022(5) 0.0012(5)
C15 0.0268(7) 0.0290(7) 0.0249(7) -0.0028(5) 0.0042(5) -0.0013(5)
C12 0.0439(9) 0.0352(8) 0.0247(7) 0.0075(6) 0.0036(6) 0.0061(7)
C11 0.0345(7) 0.0285(7) 0.0259(7) 0.0048(5) 0.0004(6) -0.0029(6)
C19 0.0293(7) 0.0349(7) 0.0183(6) 0.0030(5) 0.0007(5) -0.0056(6)
C2 0.0355(7) 0.0259(6) 0.0213(6) -0.0014(5) -0.0021(5) -0.0013(6)
C14 0.0277(7) 0.0388(8) 0.0279(7) -0.0095(6) 0.0011(6) 0.0008(6)
C22 0.0381(8) 0.0341(7) 0.0265(7) 0.0070(6) -0.0038(6) -0.0078(6)
O5 0.0347(6) 0.0257(5) 0.0276(5) 0.0014(4) 0.0066(4) 0.0068(4)
O6 0.0383(6) 0.0297(5) 0.0418(6) -0.0079(5) 0.0143(5) -0.0015(5)
C23 0.0296(7) 0.0254(6) 0.0275(7) -0.0008(5) 0.0008(5) 0.0032(5)
O4 0.0798(11) 0.0465(8) 0.0708(11) 0.0175(7) -0.0158(9) -0.0340(8)

loop_
_atom_type_symbol
_atom_type_description
_atom_type_scat_dispersion_real
_atom_type_scat_dispersion_imag
_atom_type_scat_source
C C 0.0033 0.0016 'International Tables Vol C Tables 4.2.6.8 and 6.1.1.4'
H H 0.0000 0.0000 'International Tables Vol C Tables 4.2.6.8 and 6.1.1.4'
N N 0.0061 0.0033 'International Tables Vol C Tables 4.2.6.8 and 6.1.1.4'
O O 0.0106 0.0060 'International Tables Vol C Tables 4.2.6.8 and 6.1.1.4'
F F 0.0171 0.0103 'International Tables Vol C Tables 4.2.6.8 and 6.1.1.4'
Cl Cl 0.1484 0.1585 'International Tables Vol C Tables 4.2.6.8 and 6.1.1.4'

loop_
_geom_angle_atom_site_label_1
_geom_angle_atom_site_label_2
_geom_angle_atom_site_label_3
_geom_angle
C7 O1 H1 108.3(15)
O1 C7 C6 105.64(10)
O1 C7 C10 110.77(10)
C6 C7 C10 111.85(11)
O1 C7 C8 109.68(10)
C6 C7 C8 107.93(10)
C10 C7 C8 110.80(11)
C9 N1 C4 108.52(10)
C9 N1 C5 111.24(10)
C4 N1 C5 112.36(10)
C9 N1 H2 113.5(12)
C4 N1 H2 107.0(12)
C5 N1 H2 104.1(11)
N1 C4 C3 114.38(11)
N1 C4 H4A 108.7
C3 C4 H4A 108.7
N1 C4 H4B 108.7
C3 C4 H4B 108.7
H4A C4 H4B 107.6
C11 C10 C15 118.42(13)
C11 C10 C7 120.69(12)
C15 C10 C7 120.88(12)
N1 C9 C8 111.47(10)
N1 C9 H9A 109.3
C8 C9 H9A 109.3
N1 C9 H9B 109.3
C8 C9 H9B 109.3
H9A C9 H9B 108.0
C19 C18 C17 118.01(13)
C19 C18 H18 121.0
C17 C18 H18 121.0
C12 C13 C14 121.36(14)
C12 C13 Cl1 118.76(13)
C14 C13 Cl1 119.88(13)
C9 C8 C7 111.71(11)
C9 C8 H8A 109.3
C7 C8 H8A 109.3
C9 C8 H8B 109.3
C7 C8 H8B 109.3
H8A C8 H8B 107.9
O2 C1 C16 120.48(13)
O2 C1 C2 120.82(13)
C16 C1 C2 118.69(12)
N1 C5 C6 111.17(11)
N1 C5 H5A 109.4
C6 C5 H5A 109.4
N1 C5 H5B 109.4
C6 C5 H5B 109.4
H5A C5 H5B 108.0
C5 C6 C7 111.71(11)
C5 C6 H6A 109.3
C7 C6 H6A 109.3
C5 C6 H6B 109.3
C7 C6 H6B 109.3
H6A C6 H6B 107.9
C21 C16 C17 118.98(13)
C21 C16 C1 122.97(12)
C17 C16 C1 118.04(12)
C19 C20 C21 117.79(13)
C19 C20 H20 121.1
C21 C20 H20 121.1
C18 C17 C16 120.89(13)
C18 C17 H17 119.6
C16 C17 H17 119.6
C4 C3 C2 108.96(11)
C4 C3 H3A 109.9
C2 C3 H3A 109.9
C4 C3 H3B 109.9
C2 C3 H3B 109.9
H3A C3 H3B 108.3
C20 C21 C16 120.82(13)
C20 C21 H21 119.6
C16 C21 H21 119.6
C14 C15 C10 120.67(14)
C14 C15 H15 119.7
C10 C15 H15 119.7
C13 C12 C11 118.93(14)
C13 C12 H12 120.5
C11 C12 H12 120.5
C10 C11 C12 121.30(14)
C10 C11 H11 119.4
C12 C11 H11 119.4
F1 C19 C18 118.21(13)
F1 C19 C20 118.33(13)
C18 C19 C20 123.45(13)
C1 C2 C3 113.38(12)
C1 C2 H2A 108.9
C3 C2 H2A 108.9
C1 C2 H2B 108.9
C3 C2 H2B 108.9
H2A C2 H2B 107.7
C13 C14 C15 119.31(14)
C13 C14 H14 120.3
C15 C14 H14 120.3
O4 C22 O3 125.03(19)
O4 C22 H22 117.5
O3 C22 H22 117.5
C23 O6 H3 112.2(17)
O5 C23 O6 126.92(14)
O5 C23 H24 116.5
O6 C23 H24 116.5

loop_
_geom_bond_atom_site_label_1
_geom_bond_atom_site_label_2
_geom_bond_distance
Cl1 C13 1.7471(16)
O1 C7 1.4305(15)
O1 H1 0.89(2)
F1 C19 1.3610(16)
O3 C22 1.278(2)
C7 C6 1.5307(18)
C7 C10 1.5310(18)
C7 C8 1.5383(18)
N1 C9 1.5010(17)
N1 C4 1.5050(16)
N1 C5 1.5079(17)
N1 H2 0.937(19)
C4 C3 1.5175(19)
C4 H4A 0.9900
C4 H4B 0.9900
C10 C11 1.3908(19)
C10 C15 1.3964(19)
O2 C1 1.2151(18)
C9 C8 1.5167(18)
C9 H9A 0.9900
C9 H9B 0.9900
C18 C19 1.378(2)
C18 C17 1.385(2)
C18 H18 0.9500
C13 C12 1.376(2)
C13 C14 1.381(2)
C8 H8A 0.9900
C8 H8B 0.9900
C1 C16 1.4953(18)
C1 C2 1.507(2)
C5 C6 1.5248(18)
C5 H5A 0.9900
C5 H5B 0.9900
C6 H6A 0.9900
C6 H6B 0.9900
C16 C21 1.3980(19)
C16 C17 1.3995(19)
C20 C19 1.379(2)
C20 C21 1.392(2)
C20 H20 0.9500
C17 H17 0.9500
C3 C2 1.5208(19)
C3 H3A 0.9900
C3 H3B 0.9900
C21 H21 0.9500
C15 C14 1.393(2)
C15 H15 0.9500
C12 C11 1.393(2)
C12 H12 0.9500
C11 H11 0.9500
C2 H2A 0.9900
C2 H2B 0.9900
C14 H14 0.9500
C22 O4 1.214(2)
C22 H22 0.9500
O5 C23 1.2254(17)
O6 C23 1.2840(19)
O6 H3 1.04(3)
C23 H24 0.9500
